data_4101369
loop_
_publ_author_name
'Hayashi, Toshiki'
'Xiao, Xunwen'
'Fujiwara, Hideki'
'Sugimoto, Toyonari'
'Nakazumi, Hiroyuki'
'Noguchi, Satoru'
'Fujimoto, Tsutomu'
'Yasuzuka, Syuma'
'Yoshino, Harukazu'
'Murata, Keizo'
'Mori, Takehiko'
'Aruga-Katori, Hiroko'

_publ_section_title
;
 A metallic (EDT-DSDTFVSDS)2.FeBr4 salt: antiferromagnetic ordering of
 d spins of FeBr4- ions and anomalous magnetoresistance due to
 preferential pi-d interaction.
;
_journal_issue 36
_journal_name_full 'Journal of the American Chemical Society'
_journal_page_first 11746
_journal_page_last 11747
_journal_paper_doi 10.1021/ja064307v
_journal_volume 128
_journal_year 2006
_chemical_formula_moiety 'C11 H6 Br2 Fe0.50 S5 Se4 '
_chemical_formula_sum 'C11 H6 Br2 Fe0.5 S5 Se4'
_chemical_formula_weight 802.04
_space_group_IT_number 56
_symmetry_cell_setting orthorhombic
_symmetry_Int_Tables_number 56
_symmetry_space_group_name_Hall '-P 2ab 2ac'
_symmetry_space_group_name_H-M 'P c c n'
_cell_angle_alpha 90
_cell_angle_beta 90
_cell_angle_gamma 90
_cell_formula_units_Z 8
_cell_length_a 37.64(4)
_cell_length_b 7.498(6)
_cell_length_c 14.03(1)
_cell_measurement_reflns_used 10402
_cell_measurement_temperature 296.1
_cell_measurement_theta_max 27.5
_cell_measurement_theta_min 3.1
_cell_volume 3960(6)
_computing_cell_refinement PROCESS-AUTO
_computing_data_collection PROCESS-AUTO
_computing_data_reduction CrystalStructure
_computing_publication_material 'CrystalStructure Ver. 3.5.1'
_computing_structure_refinement CRYSTALS
_computing_structure_solution SIR92
_diffrn_detector_area_resol_mean 10.00
_diffrn_measured_fraction_theta_full 0.8344
_diffrn_measured_fraction_theta_max 0.8344
_diffrn_measurement_device_type 'Rigaku RAXIS-RAPID'
_diffrn_measurement_method \w
_diffrn_radiation_type 'Mo K\a'
_diffrn_radiation_wavelength 0.7107
_diffrn_reflns_av_R_equivalents 0.100
_diffrn_reflns_limit_h_max 48
_diffrn_reflns_limit_h_min -48
_diffrn_reflns_limit_k_max 9
_diffrn_reflns_limit_k_min -9
_diffrn_reflns_limit_l_max 17
_diffrn_reflns_limit_l_min -17
_diffrn_reflns_number 48066
_diffrn_reflns_theta_full 27.48
_diffrn_reflns_theta_max 27.48
_exptl_absorpt_coefficient_mu 12.333
_exptl_absorpt_correction_type none
_exptl_crystal_colour black
_exptl_crystal_density_diffrn 2.691
_exptl_crystal_density_method 'not measured'
_exptl_crystal_description needle
_exptl_crystal_F_000 2968.00
_exptl_crystal_size_max 0.50
_exptl_crystal_size_mid 0.10
_exptl_crystal_size_min 0.02
_refine_diff_density_max 1.06
_refine_diff_density_min -1.19
_refine_ls_extinction_method none
_refine_ls_goodness_of_fit_ref 1.046
_refine_ls_hydrogen_treatment refall
_refine_ls_number_parameters 210
_refine_ls_number_reflns 1968
_refine_ls_R_factor_gt 0.0570
_refine_ls_shift/su_max 0.0000
_refine_ls_structure_factor_coef F
_refine_ls_weighting_details
;
    Chebychev polynomial with 3 parameters (Carruthers & Watkin, 1979)
    85.7749    101.2830    20.3218
;
_refine_ls_weighting_scheme calc
_refine_ls_wR_factor_ref 0.0950
_reflns_number_gt 1377
_reflns_number_total 4305
_reflns_threshold_expression F^2^>2.0\s(F^2^)
_cod_data_source_file ja064307vsi20060619_043334.cif
_cod_data_source_block '_(EDT-DSDTFVSDS)2FeBr4'
_cod_original_formula_sum 'C11 H6 Br2 Fe0.50 S5 Se4 '
_cod_database_code 4101369

loop_
_symmetry_equiv_pos_as_xyz
x,y,z
-x,-y,-z
-x+1/2,y,z+1/2
x+1/2,-y,-z+1/2
x,-y+1/2,z+1/2
-x,y+1/2,-z+1/2
-x+1/2,-y+1/2,z
x+1/2,y+1/2,-z

loop_
_atom_site_label
_atom_site_type_symbol
_atom_site_fract_x
_atom_site_fract_y
_atom_site_fract_z
_atom_site_U_iso_or_equiv
_atom_site_adp_type
_atom_site_occupancy
_atom_site_symmetry_multiplicity
_atom_site_calc_flag
Br(1) Br 0.29219(6) -0.1029(4) 0.6726(2) 0.105(1) Uani 1.00 1 d
Br(2) Br 0.21932(7) -0.0448(5) 0.4879(2) 0.120(1) Uani 1.00 1 d
Se(1) Se 0.53847(4) 0.0850(3) 0.3268(1) 0.0662(7) Uani 1.00 1 d
Se(2) Se 0.50280(4) 0.0998(3) 0.1216(1) 0.0621(6) Uani 1.00 1 d
Se(3) Se 0.32570(5) 0.0956(3) 0.4130(2) 0.0753(7) Uani 1.00 1 d
Se(4) Se 0.34286(4) 0.1260(4) 0.1942(2) 0.0749(7) Uani 1.00 1 d
Fe(1) Fe 0.2500 -0.2500 0.5832(3) 0.073(1) Uani 1.00 1 d
S(1) S 0.6131(1) 0.0884(8) 0.2456(4) 0.072(2) Uani 1.00 1 d
S(2) S 0.5729(1) 0.0981(8) 0.0197(4) 0.067(2) Uani 1.00 1 d
S(3) S 0.4592(1) 0.0895(8) 0.4202(4) 0.063(1) Uani 1.00 1 d
S(4) S 0.42486(9) 0.1048(7) 0.2315(4) 0.058(1) Uani 1.00 1 d
S(5) S 0.3922(1) 0.0797(9) 0.5272(4) 0.076(2) Uani 1.00 1 d
C(1) C 0.6321(4) 0.133(3) 0.137(1) 0.068(7) Uani 1.00 1 d
C(2) C 0.6193(4) 0.067(4) 0.050(2) 0.104(9) Uani 1.00 1 d
C(3) C 0.5681(4) 0.091(2) 0.219(1) 0.048(5) Uani 1.00 1 d
C(4) C 0.5533(4) 0.094(3) 0.131(1) 0.050(5) Uani 1.00 1 d
C(5) C 0.4968(4) 0.094(2) 0.254(1) 0.039(4) Uani 1.00 1 d
C(6) C 0.4636(4) 0.094(3) 0.297(1) 0.058(6) Uani 1.00 1 d
C(7) C 0.4138(5) 0.094(2) 0.424(1) 0.053(5) Uani 1.00 1 d
C(8) C 0.3972(4) 0.105(3) 0.332(1) 0.056(6) Uani 1.00 1 d
C(9) C 0.3597(4) 0.109(2) 0.319(1) 0.047(5) Uani 1.00 1 d
C(10) C 0.2891(4) 0.108(3) 0.321(2) 0.078(7) Uani 1.00 1 d
C(11) C 0.2955(5) 0.117(3) 0.233(2) 0.081(8) Uani 1.00 1 d
H(1) H 0.6309 0.259 0.130 0.082(7) Uiso 1.00 1 c
H(2) H 0.6562 0.098 0.141 0.082(7) Uiso 1.00 1 c
H(3) H 0.6234 -0.058 0.052 0.12(1) Uiso 1.00 1 c
H(4) H 0.6329 0.119 -0.000 0.12(1) Uiso 1.00 1 c
H(5) H 0.2651 0.108 0.342 0.094(8) Uiso 1.00 1 c
H(6) H 0.2769 0.118 0.187 0.097(8) Uiso 1.00 1 c

loop_
_atom_site_aniso_label
_atom_site_aniso_U_11
_atom_site_aniso_U_22
_atom_site_aniso_U_33
_atom_site_aniso_U_12
_atom_site_aniso_U_13
_atom_site_aniso_U_23
Br(1) 0.050(1) 0.118(2) 0.148(3) -0.003(1) -0.028(1) -0.027(2)
Br(2) 0.059(1) 0.176(3) 0.126(2) 0.014(2) -0.006(1) 0.055(2)
Se(1) 0.0262(8) 0.106(2) 0.067(1) 0.0021(9) -0.0049(8) -0.001(1)
Se(2) 0.0247(7) 0.095(2) 0.067(1) -0.0007(9) -0.0019(8) 0.001(1)
Se(3) 0.0372(9) 0.089(2) 0.100(2) 0.010(1) 0.022(1) 0.005(1)
Se(4) 0.0280(8) 0.106(2) 0.091(2) -0.003(1) -0.0039(9) 0.001(1)
Fe(1) 0.028(2) 0.103(4) 0.088(3) 0.001(2) 0.0000 0.0000
S(1) 0.027(2) 0.105(5) 0.084(4) 0.001(2) -0.003(2) 0.015(4)
S(2) 0.034(2) 0.100(4) 0.068(3) -0.002(2) 0.003(2) -0.004(3)
S(3) 0.038(2) 0.087(4) 0.063(3) 0.007(2) -0.002(2) -0.004(3)
S(4) 0.021(2) 0.086(4) 0.068(3) 0.004(2) 0.002(2) -0.002(3)
S(5) 0.052(3) 0.103(5) 0.074(4) 0.019(3) 0.011(3) 0.001(3)
C(1) 0.018(7) 0.11(2) 0.08(1) -0.005(9) -0.007(8) 0.00(1)
C(2) 0.019(8) 0.15(3) 0.14(2) 0.02(1) 0.02(1) -0.00(2)
C(3) 0.022(6) 0.06(1) 0.07(1) -0.009(7) 0.002(7) 0.01(1)
C(4) 0.022(6) 0.07(1) 0.06(1) -0.009(8) 0.000(7) 0.00(1)
C(5) 0.035(7) 0.04(1) 0.046(9) 0.009(7) -0.001(7) 0.012(9)
C(6) 0.021(6) 0.07(1) 0.08(1) -0.002(8) 0.007(8) 0.02(1)
C(7) 0.050(9) 0.05(1) 0.05(1) 0.006(9) 0.006(8) -0.00(1)
C(8) 0.036(8) 0.05(1) 0.08(1) 0.002(8) 0.016(9) 0.01(1)
C(9) 0.021(6) 0.05(1) 0.07(1) -0.006(7) 0.007(7) -0.00(1)
C(10) 0.019(7) 0.09(2) 0.12(2) -0.007(9) 0.02(1) -0.03(2)
C(11) 0.032(9) 0.10(2) 0.11(2) -0.00(1) 0.00(1) -0.00(2)

loop_
_atom_type_symbol
_atom_type_description
_atom_type_scat_dispersion_real
_atom_type_scat_dispersion_imag
_atom_type_scat_source
C C 0.003 0.002
;
International Tables for Crystallography
(1992, Vol. C, Tables 4.2.6.8 and 6.1.1.4)
;
H H 0.000 0.000
;
International Tables for Crystallography
(1992, Vol. C, Table 6.1.1.4)
;
S S 0.125 0.123
;
International Tables for Crystallography
(1992, Vol. C, Tables 4.2.6.8 and 6.1.1.4)
;
Se Se -0.093 2.226
;
International Tables for Crystallography
(1992, Vol. C, Tables 4.2.6.8 and 6.1.1.4)
;
Br Br -0.290 2.459
;
International Tables for Crystallography
(1992, Vol. C, Tables 4.2.6.8 and 6.1.1.4)
;
Fe Fe 0.346 0.844
;
International Tables for Crystallography
(1992, Vol. C, Tables 4.2.6.8 and 6.1.1.4)
;

loop_
_geom_angle_atom_site_label_1
_geom_angle_atom_site_label_2
_geom_angle_atom_site_label_3
_geom_angle
_geom_angle_publ_flag
C(3) Se(1) C(5) 93.5(7) yes
C(4) Se(2) C(5) 92.9(7) yes
C(9) Se(3) C(10) 90.8(8) yes
C(9) Se(4) C(11) 92.9(9) yes
Br(1) Fe(1) Br(2) 109.6(1) yes
C(1) S(1) C(3) 102.3(8) yes
C(2) S(2) C(4) 101(1) yes
C(6) S(3) C(7) 97.1(8) yes
C(6) S(4) C(8) 94.1(9) yes
C(2) C(1) H(1) 104 no
C(2) C(1) H(2) 106 no
C(2) C(1) S(1) 124(1) yes
H(1) C(1) H(2) 109 no
H(1) C(1) S(1) 105 no
H(2) C(1) S(1) 106 no
H(3) C(2) H(4) 109 no
H(3) C(2) S(2) 106 no
H(3) C(2) C(1) 105 no
H(4) C(2) S(2) 107 no
H(4) C(2) C(1) 108 no
S(2) C(2) C(1) 119(1) yes
C(4) C(3) Se(1) 119(1) yes
C(4) C(3) S(1) 126(1) yes
Se(1) C(3) S(1) 114(1) yes
Se(2) C(4) S(2) 111.1(9) yes
Se(2) C(4) C(3) 118(1) yes
S(2) C(4) C(3) 130(1) yes
C(6) C(5) Se(1) 121(1) yes
C(6) C(5) Se(2) 122(1) yes
Se(1) C(5) Se(2) 116.0(8) yes
S(3) C(6) S(4) 117.0(9) yes
S(3) C(6) C(5) 121(1) yes
S(4) C(6) C(5) 121(1) yes
C(8) C(7) S(3) 114(1) yes
C(8) C(7) S(5) 125(1) yes
S(3) C(7) S(5) 120(1) yes
C(9) C(8) S(4) 118(1) yes
C(9) C(8) C(7) 123(1) yes
S(4) C(8) C(7) 117(1) yes
Se(3) C(9) Se(4) 116.1(7) yes
Se(3) C(9) C(8) 126(1) yes
Se(4) C(9) C(8) 117(1) yes
C(11) C(10) H(5) 118 no
C(11) C(10) Se(3) 122(1) yes
H(5) C(10) Se(3) 118 no
H(6) C(11) Se(4) 120 no
H(6) C(11) C(10) 121 no
Se(4) C(11) C(10) 117(1) yes

loop_
_geom_bond_atom_site_label_1
_geom_bond_atom_site_label_2
_geom_bond_distance
_geom_bond_publ_flag
Br(1) Fe(1) 2.305(4) yes
Br(2) Fe(1) 2.343(4) yes
Se(1) C(3) 1.88(2) yes
Se(1) C(5) 1.87(1) yes
Se(2) C(4) 1.91(1) yes
Se(2) C(5) 1.88(2) yes
Se(3) C(9) 1.84(2) yes
Se(3) C(10) 1.89(2) yes
Se(4) C(9) 1.86(2) yes
Se(4) C(11) 1.87(2) yes
S(1) C(1) 1.72(2) yes
S(1) C(3) 1.73(1) yes
S(2) C(2) 1.81(2) yes
S(2) C(4) 1.73(2) yes
S(3) C(6) 1.73(2) yes
S(3) C(7) 1.71(2) yes
S(4) C(6) 1.73(2) yes
S(4) C(8) 1.75(2) yes
S(5) C(7) 1.66(2) yes
C(1) C(2) 1.40(3) yes
C(1) H(1) 0.95 no
C(1) H(2) 0.95 no
C(2) H(3) 0.95 no
C(2) H(4) 0.95 no
C(3) C(4) 1.35(2) yes
C(5) C(6) 1.39(2) yes
C(7) C(8) 1.43(3) yes
C(8) C(9) 1.42(2) yes
C(10) C(11) 1.27(4) yes
C(10) H(5) 0.95 no
C(11) H(6) 0.95 no

loop_
_geom_contact_atom_site_label_1
_geom_contact_atom_site_label_2
_geom_contact_distance
_geom_contact_publ_flag
_geom_contact_site_symmetry_2
Br(1) Br(1) 3.867(4) yes 54504
Br(1) Br(2) 3.799(4) yes 55501
Br(1) Br(2) 3.726(5) yes 54504
Br(1) Se(3) 4.132(4) yes 55501
Br(1) Se(4) 4.064(4) yes 55503
Br(1) C(10) 4.03(2) yes 55502
Br(1) C(11) 3.78(2) yes 55502
Br(1) C(11) 3.94(2) yes 54503
Br(1) C(11) 3.75(2) yes 55503
Br(2) Br(1) 3.799(4) yes 55501
Br(2) Br(1) 3.726(5) yes 54504
Br(2) Br(2) 3.848(5) yes 54504
Br(2) Se(3) 3.914(4) yes 55504
Br(2) Se(4) 3.937(4) yes 55502
Br(2) Fe(1) 2.343(4) yes 55501
Br(2) Fe(1) 2.343(4) yes 54504
Br(2) C(10) 3.70(2) yes 55501
Br(2) C(10) 4.04(2) yes 55504
Br(2) C(11) 3.69(3) yes 55502
Se(1) Se(2) 3.179(3) yes 55501
Se(1) Se(2) 4.022(3) yes 64507
Se(1) S(1) 3.031(5) yes 55501
Se(1) S(2) 3.827(6) yes 55503
Se(1) S(3) 3.257(5) yes 55501
Se(1) S(4) 3.942(6) yes 64507
Se(1) C(4) 2.80(2) yes 55501
Se(1) C(5) 4.08(2) yes 64507
Se(1) C(5) 4.20(2) yes 65507
Se(1) C(6) 2.85(1) yes 55501
Se(1) C(6) 4.07(2) yes 64507
Se(1) C(6) 4.20(2) yes 65507
Se(2) Se(1) 3.179(3) yes 55501
Se(2) Se(1) 4.022(3) yes 65507
Se(2) Se(2) 3.730(3) yes 65505
Se(2) S(2) 3.001(5) yes 55501
Se(2) S(2) 3.775(5) yes 65505
Se(2) S(3) 4.126(6) yes 64507
Se(2) S(3) 3.983(6) yes 65507
Se(2) S(4) 3.315(4) yes 55501
Se(2) C(3) 2.82(1) yes 55501
Se(2) C(5) 4.17(2) yes 64507
Se(2) C(5) 4.09(2) yes 65507
Se(2) C(6) 2.87(2) yes 55501
Se(2) C(6) 4.15(2) yes 64507
Se(2) C(6) 4.08(2) yes 65507
Se(3) Br(1) 4.132(4) yes 55501
Se(3) Br(2) 3.914(4) yes 55504
Se(3) Se(4) 3.144(3) yes 55501
Se(3) S(5) 2.975(6) yes 55501
Se(3) C(1) 3.87(2) yes 64507
Se(3) C(2) 4.13(3) yes 65507
Se(3) C(7) 3.32(2) yes 55501
Se(3) C(8) 2.92(2) yes 55501
Se(3) C(11) 2.78(3) yes 55501
Se(4) Se(3) 3.144(3) yes 55501
Se(4) S(1) 3.934(6) yes 65507
Se(4) S(4) 3.135(4) yes 55501
Se(4) C(2) 3.98(3) yes 65505
Se(4) C(7) 4.19(2) yes 55501
Se(4) C(8) 2.82(2) yes 55501
Se(4) C(10) 2.70(2) yes 55501
Fe(1) Br(2) 2.343(4) yes 55501
Fe(1) Br(2) 2.343(4) yes 54504
Fe(1) C(11) 3.86(2) yes 55502
Fe(1) C(11) 3.86(2) yes 54503
S(1) Se(1) 3.031(5) yes 55501
S(1) Se(4) 3.934(6) yes 64507
S(1) S(2) 3.513(7) yes 55501
S(1) S(4) 3.911(8) yes 64507
S(1) S(4) 4.139(8) yes 65507
S(1) C(2) 2.76(3) yes 55501
S(1) C(4) 2.76(2) yes 55501
S(1) C(8) 3.80(2) yes 64507
S(1) C(8) 4.04(2) yes 65507
S(1) C(9) 3.85(2) yes 64507
S(1) C(9) 4.13(2) yes 65507
S(2) Se(2) 3.001(5) yes 55501
S(2) Se(2) 3.775(5) yes 65505
S(2) S(1) 3.513(7) yes 55501
S(2) S(3) 4.089(8) yes 64507
S(2) S(3) 3.969(8) yes 65507
S(2) S(4) 3.839(7) yes 65505
S(2) S(5) 4.154(9) yes 64507
S(2) S(5) 3.899(9) yes 65507
S(2) C(1) 2.78(2) yes 55501
S(2) C(2) 1.81(2) yes 55501
S(2) C(3) 2.80(2) yes 55501
S(2) C(7) 3.89(2) yes 64507
S(2) C(7) 3.84(2) yes 65507
S(3) Se(1) 3.257(5) yes 55501
S(3) Se(2) 4.012(6) yes 55503
S(3) Se(2) 3.983(6) yes 64507
S(3) Se(2) 4.126(6) yes 65507
S(3) S(2) 3.969(8) yes 64507
S(3) S(2) 4.089(8) yes 65507
S(3) S(4) 2.949(7) yes 55501
S(3) S(5) 2.937(7) yes 55501
S(3) C(4) 3.81(2) yes 64507
S(3) C(4) 3.88(2) yes 65507
S(3) C(5) 2.72(2) yes 55501
S(3) C(8) 2.65(2) yes 55501
S(3) C(9) 4.01(1) yes 55501
S(4) Se(1) 3.942(6) yes 65507
S(4) Se(2) 3.315(4) yes 55501
S(4) Se(4) 3.135(4) yes 55501
S(4) S(1) 4.139(8) yes 64507
S(4) S(1) 3.911(8) yes 65507
S(4) S(2) 3.839(7) yes 65505
S(4) S(3) 2.949(7) yes 55501
S(4) C(3) 3.92(2) yes 64507
S(4) C(3) 3.72(2) yes 65507
S(4) C(5) 2.73(1) yes 55501
S(4) C(7) 2.73(2) yes 55501
S(4) C(9) 2.74(1) yes 55501
S(5) Se(3) 2.975(6) yes 55501
S(5) Se(4) 3.716(6) yes 55503
S(5) S(2) 3.899(9) yes 64507
S(5) S(2) 4.154(9) yes 65507
S(5) S(3) 2.937(7) yes 55501
S(5) S(4) 3.914(8) yes 55503
S(5) C(1) 4.16(2) yes 64507
S(5) C(2) 4.01(3) yes 64507
S(5) C(2) 3.84(3) yes 65507
S(5) C(6) 4.20(2) yes 55501
S(5) C(8) 2.75(2) yes 55501
S(5) C(9) 3.18(2) yes 55501
C(1) Br(2) 3.78(2) yes 55506
C(1) Se(3) 3.87(2) yes 65507
C(1) S(2) 2.78(2) yes 55501
C(1) S(5) 4.16(2) yes 65507
C(1) C(3) 2.69(2) yes 55501
C(1) C(4) 2.98(2) yes 55501
C(1) C(7) 3.95(3) yes 65507
C(1) C(8) 4.14(3) yes 64507
C(1) C(8) 3.73(3) yes 65507
C(1) C(9) 4.00(3) yes 64507
C(1) C(9) 3.63(3) yes 65507
C(2) Br(2) 3.81(2) yes 55506
C(2) Se(3) 4.13(3) yes 64507
C(2) Se(4) 3.98(3) yes 65505
C(2) S(1) 2.76(3) yes 55501
C(2) S(2) 1.81(2) yes 55501
C(2) S(5) 3.84(3) yes 64507
C(2) S(5) 4.01(3) yes 65507
C(2) C(3) 3.06(3) yes 55501
C(2) C(4) 2.74(2) yes 55501
C(2) C(7) 3.78(3) yes 64507
C(2) C(7) 4.16(3) yes 65507
C(2) C(8) 3.89(3) yes 64507
C(2) C(9) 3.98(3) yes 64507
C(3) Se(2) 2.82(1) yes 55501
C(3) S(2) 2.80(2) yes 55501
C(3) S(4) 3.72(2) yes 64507
C(3) S(4) 3.92(2) yes 65507
C(3) C(1) 2.69(2) yes 55501
C(3) C(2) 3.06(3) yes 55501
C(3) C(5) 2.73(2) yes 55501
C(3) C(6) 4.08(2) yes 55501
C(3) C(6) 3.92(3) yes 64507
C(3) C(6) 3.97(3) yes 65507
C(3) C(8) 3.93(3) yes 64507
C(3) C(8) 4.13(3) yes 65507
C(4) Se(1) 2.80(2) yes 55501
C(4) S(1) 2.76(2) yes 55501
C(4) S(3) 3.88(2) yes 64507
C(4) S(3) 3.81(2) yes 65507
C(4) C(1) 2.98(2) yes 55501
C(4) C(2) 2.74(2) yes 55501
C(4) C(5) 2.74(2) yes 55501
C(4) C(6) 4.10(2) yes 55501
C(4) C(6) 3.93(3) yes 64507
C(4) C(6) 3.94(3) yes 65507
C(4) C(7) 4.02(3) yes 64507
C(4) C(7) 4.02(3) yes 65507
C(4) C(8) 4.14(3) yes 64507
C(5) Se(1) 4.20(2) yes 64507
C(5) Se(1) 4.08(2) yes 65507
C(5) Se(2) 4.09(2) yes 64507
C(5) Se(2) 4.17(2) yes 65507
C(5) S(3) 2.72(2) yes 55501
C(5) S(4) 2.73(1) yes 55501
C(5) C(3) 2.73(2) yes 55501
C(5) C(4) 2.74(2) yes 55501
C(5) C(5) 3.76(2) yes 64507
C(5) C(5) 3.76(2) yes 65507
C(5) C(6) 4.10(3) yes 64507
C(5) C(6) 4.10(3) yes 65507
C(5) C(7) 3.93(2) yes 55501
C(5) C(8) 3.90(2) yes 55501
C(6) Se(1) 2.85(1) yes 55501
C(6) Se(1) 4.20(2) yes 64507
C(6) Se(1) 4.07(2) yes 65507
C(6) Se(2) 2.87(2) yes 55501
C(6) Se(2) 4.08(2) yes 64507
C(6) Se(2) 4.15(2) yes 65507
C(6) S(5) 4.20(2) yes 55501
C(6) C(3) 4.08(2) yes 55501
C(6) C(3) 3.97(3) yes 64507
C(6) C(3) 3.92(3) yes 65507
C(6) C(4) 4.10(2) yes 55501
C(6) C(4) 3.94(3) yes 64507
C(6) C(4) 3.93(3) yes 65507
C(6) C(5) 4.10(3) yes 64507
C(6) C(5) 4.10(3) yes 65507
C(6) C(7) 2.58(2) yes 55501
C(6) C(8) 2.55(2) yes 55501
C(6) C(9) 3.92(2) yes 55501
C(7) Se(3) 3.32(2) yes 55501
C(7) Se(4) 4.19(2) yes 55501
C(7) S(2) 3.84(2) yes 64507
C(7) S(2) 3.89(2) yes 65507
C(7) S(4) 2.73(2) yes 55501
C(7) C(1) 3.95(3) yes 64507
C(7) C(2) 4.16(3) yes 64507
C(7) C(2) 3.78(3) yes 65507
C(7) C(4) 4.02(3) yes 64507
C(7) C(4) 4.02(3) yes 65507
C(7) C(5) 3.93(2) yes 55501
C(7) C(6) 2.58(2) yes 55501
C(7) C(9) 2.52(2) yes 55501
C(8) Se(3) 2.92(2) yes 55501
C(8) Se(4) 2.82(2) yes 55501
C(8) S(1) 4.04(2) yes 64507
C(8) S(1) 3.80(2) yes 65507
C(8) S(3) 2.65(2) yes 55501
C(8) S(5) 2.75(2) yes 55501
C(8) C(1) 3.73(3) yes 64507
C(8) C(1) 4.14(3) yes 65507
C(8) C(2) 3.89(3) yes 65507
C(8) C(3) 4.13(3) yes 64507
C(8) C(3) 3.93(3) yes 65507
C(8) C(4) 4.14(3) yes 65507
C(8) C(5) 3.90(2) yes 55501
C(8) C(6) 2.55(2) yes 55501
C(8) C(10) 4.07(2) yes 55501
C(8) C(11) 4.07(3) yes 55501
C(9) S(1) 4.13(2) yes 64507
C(9) S(1) 3.85(2) yes 65507
C(9) S(3) 4.01(1) yes 55501
C(9) S(4) 2.74(1) yes 55501
C(9) S(5) 3.18(2) yes 55501
C(9) C(1) 3.63(3) yes 64507
C(9) C(1) 4.00(3) yes 65507
C(9) C(2) 3.98(3) yes 65507
C(9) C(6) 3.92(2) yes 55501
C(9) C(7) 2.52(2) yes 55501
C(9) C(10) 2.66(2) yes 55501
C(9) C(11) 2.70(2) yes 55501
C(10) Br(2) 3.70(2) yes 55501
C(10) Br(2) 4.04(2) yes 55504
C(10) Se(4) 2.70(2) yes 55501
C(10) C(8) 4.07(2) yes 55501
C(10) C(9) 2.66(2) yes 55501
C(10) C(10) 3.64(3) yes 55504
C(10) C(11) 4.00(3) yes 55504
C(11) Se(3) 2.78(3) yes 55501
C(11) C(8) 4.07(3) yes 55501
C(11) C(9) 2.70(2) yes 55501
C(11) C(10) 4.00(3) yes 55504
C(11) C(11) 3.97(3) yes 55504
